data_4329118
loop_
_publ_author_name
'Subrata Naiya'
'Saptarshi Biswas'
'Michael G. B. Drew'
'Carlos J. G\'omez-Garc\'ia'
'Ashutosh Ghosh'

_publ_section_title
;
 A Ferromagnetic Methoxido-Bridged Mn(III) Dimer and a Spin-Canted
 Metamagnetic \m1,3-Azido-Bridged Chain
;
_journal_name_full 'Inorganic Chemistry'
_journal_page_first 5332
_journal_page_last 5341
_journal_paper_doi 10.1021/ic300274n
_journal_volume 51
_journal_year 2012
_chemical_formula_sum 'C22 H30 Mn2 N16 O2'
_chemical_formula_weight 660.50
_chemical_name_systematic
; 
 ? 
;
_space_group_IT_number 14
_symmetry_cell_setting monoclinic
_symmetry_space_group_name_Hall '-P 2ybc'
_symmetry_space_group_name_H-M 'P 1 21/c 1'
_atom_sites_solution_hydrogens geom
_atom_sites_solution_primary direct
_atom_sites_solution_secondary difmap
_audit_creation_method SHELXL-97
_cell_angle_alpha 90.00
_cell_angle_beta 95.929(5)
_cell_angle_gamma 90.00
_cell_formula_units_Z 4
_cell_length_a 6.7361(3)
_cell_length_b 19.6039(14)
_cell_length_c 21.5481(17)
_cell_measurement_reflns_used 19740
_cell_measurement_temperature 150(2)
_cell_measurement_theta_max 30.00
_cell_measurement_theta_min 2.28
_cell_volume 2830.3(3)
_computing_cell_refinement 'Crysalis, Oxford Diffraction'
_computing_data_collection 'Crysalis, Oxford Diffraction'
_computing_data_reduction 'Crysalis, Oxford Diffraction'
_computing_molecular_graphics PLATON(Spek,2004)
_computing_structure_refinement 'SHELXL-97 (Sheldrick, 1997)'
_computing_structure_solution 'SHELXS-97 (Sheldrick, 1997)'
_diffrn_ambient_temperature 150(2)
_diffrn_measured_fraction_theta_full 0.996
_diffrn_measured_fraction_theta_max 0.996
_diffrn_measurement_device 'Oxford Diffaction X-Calibur System'
_diffrn_measurement_method '321 frames, counting time 10 s.'
_diffrn_radiation_monochromator graphite
_diffrn_radiation_source 'fine-focus sealed tube'
_diffrn_radiation_type MoK\a
_diffrn_radiation_wavelength 0.71073
_diffrn_reflns_av_R_equivalents 0.0989
_diffrn_reflns_av_sigmaI/netI 0.2246
_diffrn_reflns_limit_h_max 9
_diffrn_reflns_limit_h_min -4
_diffrn_reflns_limit_k_max 27
_diffrn_reflns_limit_k_min -26
_diffrn_reflns_limit_l_max 30
_diffrn_reflns_limit_l_min -28
_diffrn_reflns_number 19740
_diffrn_reflns_theta_full 30.00
_diffrn_reflns_theta_max 30.00
_diffrn_reflns_theta_min 2.28
_diffrn_standards_decay_% n/a
_diffrn_standards_interval_count n/a
_diffrn_standards_interval_time n/a
_diffrn_standards_number n/a
_exptl_absorpt_coefficient_mu 0.946
_exptl_absorpt_correction_T_max 1.000
_exptl_absorpt_correction_T_min 0.894
_exptl_absorpt_correction_type empirical
_exptl_absorpt_process_details 'ABSPACK, Oxford Diffraction Ltd'
_exptl_crystal_colour blue
_exptl_crystal_density_diffrn 1.550
_exptl_crystal_description needle
_exptl_crystal_F_000 1360
_exptl_crystal_size_max 0.22
_exptl_crystal_size_mid 0.04
_exptl_crystal_size_min 0.04
_refine_diff_density_max 1.120
_refine_diff_density_min -0.608
_refine_diff_density_rms 0.089
_refine_ls_extinction_method none
_refine_ls_goodness_of_fit_ref 0.740
_refine_ls_hydrogen_treatment constr
_refine_ls_matrix_type full
_refine_ls_number_parameters 383
_refine_ls_number_reflns 8236
_refine_ls_number_restraints 0
_refine_ls_restrained_S_all 0.740
_refine_ls_R_factor_all 0.1525
_refine_ls_R_factor_gt 0.0536
_refine_ls_shift/su_max 0.001
_refine_ls_shift/su_mean 0.000
_refine_ls_structure_factor_coef Fsqd
_refine_ls_weighting_details
;
_refine_ls_weighting_details 
  w=1/[\s^2^(Fo^2^)+(0.0389P)^2^+0.0000P] where P=(Fo^2^+2Fc^2^)/3 
;
_refine_ls_weighting_scheme calc
_refine_ls_wR_factor_gt 0.0939
_refine_ls_wR_factor_ref 0.1068
_reflns_number_gt 3356
_reflns_number_total 8236
_reflns_threshold_expression >2sigma(I)
_cod_data_source_file ic300274n_si_002_2.cif
_cod_data_source_block 2
_cod_database_code 4329118

loop_
_symmetry_equiv_pos_as_xyz
'x, y, z'
'-x, y+1/2, -z+1/2'
'-x, -y, -z'
'x, -y-1/2, z-1/2'

loop_
_atom_site_label
_atom_site_type_symbol
_atom_site_fract_x
_atom_site_fract_y
_atom_site_fract_z
_atom_site_U_iso_or_equiv
_atom_site_adp_type
_atom_site_occupancy
_atom_site_symmetry_multiplicity
_atom_site_calc_flag
_atom_site_refinement_flags
Mn2 Mn 0.16095(7) 0.29030(3) 1.00530(2) 0.02176(14) Uani 1 1 d .
Mn1 Mn 0.17778(7) 0.13947(2) 0.76585(2) 0.02044(13) Uani 1 1 d .
N1 N 0.0102(4) 0.27015(16) 0.90761(14) 0.0358(8) Uani 1 1 d .
N2 N 0.0197(4) 0.21758(16) 0.88007(14) 0.0255(7) Uani 1 1 d .
N3 N 0.0244(4) 0.16629(15) 0.85214(13) 0.0296(7) Uani 1 1 d .
N4 N 0.0064(4) 0.37188(14) 1.01853(13) 0.0282(7) Uani 1 1 d .
N5 N -0.0519(4) 0.41188(16) 0.97810(15) 0.0304(7) Uani 1 1 d .
N6 N -0.1130(5) 0.45190(17) 0.94100(17) 0.0485(10) Uani 1 1 d .
N7 N 0.3041(4) 0.06094(13) 0.80827(13) 0.0246(7) Uani 1 1 d .
N8 N 0.4204(4) 0.06745(13) 0.85463(15) 0.0262(7) Uani 1 1 d .
N9 N 0.5314(5) 0.07042(15) 0.89874(15) 0.0410(9) Uani 1 1 d .
N10 N 0.3436(4) 0.29572(16) 1.10018(14) 0.0326(7) Uani 1 1 d .
N11 N 0.3362(4) 0.33776(16) 1.13868(14) 0.0244(7) Uani 1 1 d .
N12 N 0.3304(4) 0.38051(15) 1.17705(13) 0.0302(7) Uani 1 1 d .
N19 N 0.0314(4) 0.21316(14) 0.71672(12) 0.0217(6) Uani 1 1 d .
N22 N -0.0616(4) 0.07902(14) 0.72569(13) 0.0248(7) Uani 1 1 d .
N39 N 0.3309(4) 0.21090(15) 0.98995(12) 0.0243(6) Uani 1 1 d .
N42 N 0.3893(4) 0.34703(13) 0.96935(13) 0.0250(7) Uani 1 1 d .
C12 C 0.4227(4) 0.26103(17) 0.77451(14) 0.0194(7) Uani 1 1 d .
C13 C 0.6067(5) 0.29103(17) 0.79504(16) 0.0261(8) Uani 1 1 d .
H13 H 0.6989 0.2665 0.8213 0.031 Uiso 1 1 calc R
C14 C 0.6537(5) 0.35542(19) 0.77745(17) 0.0335(9) Uani 1 1 d .
H14 H 0.7774 0.3736 0.7919 0.040 Uiso 1 1 calc R
C15 C 0.5213(6) 0.3945(2) 0.73853(18) 0.0396(10) Uani 1 1 d .
H15 H 0.5537 0.4387 0.7275 0.048 Uiso 1 1 calc R
C16 C 0.3418(5) 0.36596(18) 0.71697(16) 0.0333(9) Uani 1 1 d .
H16 H 0.2528 0.3912 0.6903 0.040 Uiso 1 1 calc R
C17 C 0.2873(5) 0.29950(17) 0.73390(15) 0.0223(8) Uani 1 1 d .
C18 C 0.0982(5) 0.27286(18) 0.70827(15) 0.0257(8) Uani 1 1 d .
H18 H 0.0163 0.3020 0.6830 0.031 Uiso 1 1 calc R
C20 C -0.1621(5) 0.19203(18) 0.68396(17) 0.0322(9) Uani 1 1 d .
H20A H -0.1909 0.2181 0.6458 0.039 Uiso 1 1 calc R
H20B H -0.2685 0.1997 0.7102 0.039 Uiso 1 1 calc R
C21 C -0.1459(5) 0.11704(18) 0.66927(15) 0.0289(9) Uani 1 1 d .
H21A H -0.2770 0.0991 0.6550 0.035 Uiso 1 1 calc R
H21B H -0.0606 0.1109 0.6361 0.035 Uiso 1 1 calc R
C32 C -0.0186(5) 0.16864(18) 1.05207(15) 0.0250(8) Uani 1 1 d .
C33 C -0.1776(5) 0.13934(19) 1.08058(15) 0.0311(9) Uani 1 1 d .
H33 H -0.2848 0.1665 1.0890 0.037 Uiso 1 1 calc R
C34 C -0.1769(6) 0.0719(2) 1.09605(17) 0.0397(10) Uani 1 1 d .
H34 H -0.2835 0.0540 1.1149 0.048 Uiso 1 1 calc R
C35 C -0.0201(6) 0.02959(19) 1.08422(17) 0.0410(10) Uani 1 1 d .
H35 H -0.0201 -0.0163 1.0952 0.049 Uiso 1 1 calc R
C36 C 0.1349(6) 0.05695(18) 1.05591(16) 0.0338(9) Uani 1 1 d .
H36 H 0.2402 0.0288 1.0476 0.041 Uiso 1 1 calc R
C37 C 0.1396(5) 0.12551(17) 1.03915(15) 0.0261(8) Uani 1 1 d .
C38 C 0.3056(5) 0.14939(18) 1.00763(15) 0.0262(8) Uani 1 1 d .
H38 H 0.4019 0.1175 0.9995 0.031 Uiso 1 1 calc R
C40 C 0.4967(5) 0.22889(18) 0.95365(17) 0.0288(9) Uani 1 1 d .
H40A H 0.4527 0.2276 0.9094 0.035 Uiso 1 1 calc R
H40B H 0.6057 0.1968 0.9622 0.035 Uiso 1 1 calc R
C41 C 0.5643(4) 0.29987(16) 0.97273(16) 0.0265(8) Uani 1 1 d .
H41A H 0.6298 0.2991 1.0150 0.032 Uiso 1 1 calc R
H41B H 0.6596 0.3161 0.9453 0.032 Uiso 1 1 calc R
C221 C -0.2182(5) 0.06946(19) 0.76853(17) 0.0341(9) Uani 1 1 d .
H22D H -0.2677 0.1132 0.7798 0.051 Uiso 1 1 calc R
H22E H -0.1625 0.0460 0.8054 0.051 Uiso 1 1 calc R
H22F H -0.3256 0.0430 0.7481 0.051 Uiso 1 1 calc R
C222 C 0.0043(5) 0.01009(18) 0.70687(19) 0.0402(10) Uani 1 1 d .
H22A H -0.1063 -0.0135 0.6848 0.060 Uiso 1 1 calc R
H22B H 0.0522 -0.0154 0.7434 0.060 Uiso 1 1 calc R
H22C H 0.1093 0.0148 0.6803 0.060 Uiso 1 1 calc R
C421 C 0.4470(5) 0.40933(17) 1.00738(18) 0.0371(10) Uani 1 1 d .
H42D H 0.4898 0.3961 1.0495 0.056 Uiso 1 1 calc R
H42E H 0.3341 0.4393 1.0070 0.056 Uiso 1 1 calc R
H42F H 0.5539 0.4325 0.9899 0.056 Uiso 1 1 calc R
C422 C 0.3396(5) 0.37096(19) 0.90444(17) 0.0396(10) Uani 1 1 d .
H42A H 0.2248 0.4002 0.9025 0.059 Uiso 1 1 calc R
H42B H 0.3110 0.3324 0.8775 0.059 Uiso 1 1 calc R
H42C H 0.4507 0.3958 0.8912 0.059 Uiso 1 1 calc R
O11 O 0.3853(3) 0.19940(11) 0.79399(10) 0.0243(5) Uani 1 1 d .
O31 O -0.0281(3) 0.23435(12) 1.03911(11) 0.0310(6) Uani 1 1 d .

loop_
_atom_site_aniso_label
_atom_site_aniso_U_11
_atom_site_aniso_U_22
_atom_site_aniso_U_33
_atom_site_aniso_U_23
_atom_site_aniso_U_13
_atom_site_aniso_U_12
Mn2 0.0197(3) 0.0242(3) 0.0214(3) -0.0016(2) 0.0027(2) -0.0005(2)
Mn1 0.0208(3) 0.0212(3) 0.0191(3) 0.0009(2) 0.0009(2) 0.0002(2)
N1 0.0312(17) 0.043(2) 0.0313(19) -0.0111(16) -0.0075(14) 0.0127(16)
N2 0.0151(14) 0.037(2) 0.0234(17) -0.0003(16) -0.0013(12) 0.0026(14)
N3 0.0337(17) 0.0329(19) 0.0229(18) -0.0056(15) 0.0068(14) -0.0029(15)
N4 0.0261(15) 0.0308(18) 0.0274(18) 0.0011(15) 0.0019(13) 0.0044(14)
N5 0.0263(17) 0.0289(18) 0.037(2) -0.0028(16) 0.0057(15) 0.0024(15)
N6 0.046(2) 0.047(2) 0.056(3) 0.018(2) 0.0185(18) 0.0194(18)
N7 0.0292(16) 0.0209(16) 0.0229(17) 0.0019(13) -0.0008(13) 0.0005(13)
N8 0.0343(17) 0.0151(16) 0.0306(19) 0.0024(14) 0.0101(15) 0.0047(14)
N9 0.050(2) 0.035(2) 0.036(2) 0.0013(17) -0.0054(17) 0.0075(17)
N10 0.0353(17) 0.043(2) 0.0196(17) -0.0043(16) 0.0027(13) 0.0066(16)
N11 0.0156(14) 0.0390(19) 0.0183(17) 0.0062(15) 0.0009(12) -0.0027(14)
N12 0.0284(16) 0.041(2) 0.0214(17) -0.0076(15) 0.0041(13) -0.0068(15)
N19 0.0199(14) 0.0266(17) 0.0182(15) 0.0016(13) 0.0004(11) 0.0022(13)
N22 0.0238(15) 0.0265(17) 0.0244(17) -0.0026(13) 0.0038(12) -0.0038(13)
N39 0.0212(14) 0.0303(17) 0.0205(16) -0.0029(14) -0.0025(12) -0.0011(14)
N42 0.0272(15) 0.0226(16) 0.0257(17) -0.0005(13) 0.0052(13) -0.0009(13)
C12 0.0221(17) 0.0220(19) 0.0145(18) -0.0050(15) 0.0041(14) 0.0009(15)
C13 0.0237(17) 0.024(2) 0.031(2) -0.0003(17) 0.0022(15) 0.0006(16)
C14 0.030(2) 0.033(2) 0.038(2) -0.004(2) 0.0089(17) -0.0108(19)
C15 0.047(2) 0.030(2) 0.043(3) 0.008(2) 0.011(2) -0.003(2)
C16 0.037(2) 0.031(2) 0.032(2) 0.0065(19) 0.0053(17) 0.0088(19)
C17 0.0262(18) 0.0247(19) 0.0170(18) 0.0020(16) 0.0063(14) 0.0014(16)
C18 0.0279(19) 0.027(2) 0.022(2) 0.0040(16) -0.0001(15) 0.0101(17)
C20 0.0206(18) 0.043(2) 0.032(2) 0.0053(19) -0.0060(16) 0.0025(17)
C21 0.0178(17) 0.049(3) 0.0199(19) -0.0051(18) -0.0004(14) -0.0002(17)
C32 0.0294(19) 0.025(2) 0.0186(19) -0.0051(16) -0.0056(15) -0.0049(17)
C33 0.036(2) 0.033(2) 0.024(2) 0.0002(18) 0.0003(16) -0.0104(18)
C34 0.050(3) 0.039(3) 0.030(2) 0.006(2) 0.0004(19) -0.014(2)
C35 0.064(3) 0.024(2) 0.032(2) 0.0079(19) -0.008(2) -0.011(2)
C36 0.048(2) 0.027(2) 0.024(2) -0.0040(17) -0.0073(18) 0.0052(19)
C37 0.036(2) 0.023(2) 0.0174(19) 0.0023(16) -0.0055(16) -0.0020(17)
C38 0.0301(19) 0.028(2) 0.0192(19) -0.0046(16) -0.0045(15) 0.0054(17)
C40 0.0200(17) 0.035(2) 0.032(2) -0.0057(18) 0.0056(15) 0.0037(17)
C41 0.0196(17) 0.029(2) 0.032(2) -0.0021(17) 0.0041(15) 0.0021(16)
C221 0.030(2) 0.038(2) 0.035(2) 0.0008(19) 0.0043(17) -0.0073(18)
C222 0.032(2) 0.032(2) 0.055(3) -0.025(2) -0.0012(19) 0.0030(18)
C421 0.034(2) 0.027(2) 0.053(3) -0.002(2) 0.0187(19) -0.0100(18)
C422 0.042(2) 0.045(3) 0.033(2) 0.015(2) 0.0121(18) 0.011(2)
O11 0.0261(12) 0.0168(13) 0.0286(14) 0.0066(11) -0.0045(10) -0.0025(10)
O31 0.0251(13) 0.0212(13) 0.0479(17) -0.0001(12) 0.0094(11) -0.0003(11)

loop_
_atom_type_symbol
_atom_type_description
_atom_type_scat_dispersion_real
_atom_type_scat_dispersion_imag
_atom_type_scat_source
C C 0.0033 0.0016 'International Tables Vol C Tables 4.2.6.8 and 6.1.1.4'
H H 0.0000 0.0000 'International Tables Vol C Tables 4.2.6.8 and 6.1.1.4'
O O 0.0106 0.0060 'International Tables Vol C Tables 4.2.6.8 and 6.1.1.4'
N N 0.0061 0.0033 'International Tables Vol C Tables 4.2.6.8 and 6.1.1.4'
Mn Mn 0.3368 0.7283 'International Tables Vol C Tables 4.2.6.8 and 6.1.1.4'

loop_
_geom_angle_atom_site_label_1
_geom_angle_atom_site_label_2
_geom_angle_atom_site_label_3
_geom_angle
_geom_angle_site_symmetry_3
O31 Mn2 N4 91.65(11) .
O31 Mn2 N39 91.86(11) .
N4 Mn2 N39 176.49(12) .
O31 Mn2 N42 175.54(10) .
N4 Mn2 N42 92.40(11) .
N39 Mn2 N42 84.08(11) .
O31 Mn2 N1 90.11(11) .
N4 Mn2 N1 94.82(11) .
N39 Mn2 N1 85.37(11) .
N42 Mn2 N1 91.40(11) .
O31 Mn2 N10 90.23(11) .
N4 Mn2 N10 94.45(11) .
N39 Mn2 N10 85.33(11) .
N42 Mn2 N10 87.61(11) .
N1 Mn2 N10 170.71(11) .
O11 Mn1 N7 93.92(10) .
O11 Mn1 N19 91.66(10) .
N7 Mn1 N19 174.06(12) .
O11 Mn1 N22 173.79(10) .
N7 Mn1 N22 91.55(11) .
N19 Mn1 N22 82.77(11) .
O11 Mn1 N3 88.70(10) .
N7 Mn1 N3 90.71(11) .
N19 Mn1 N3 91.44(10) .
N22 Mn1 N3 94.16(10) .
O11 Mn1 N12 89.62(10) 4_565
N7 Mn1 N12 92.57(11) 4_565
N19 Mn1 N12 85.43(11) 4_565
N22 Mn1 N12 87.22(10) 4_565
N3 Mn1 N12 176.41(11) 4_565
N2 N1 Mn2 124.6(2) .
N3 N2 N1 178.3(3) .
N2 N3 Mn1 130.8(2) .
N5 N4 Mn2 124.6(2) .
N6 N5 N4 176.9(4) .
N8 N7 Mn1 121.3(2) .
N9 N8 N7 176.9(3) .
N11 N10 Mn2 127.5(2) .
N10 N11 N12 179.2(4) .
N11 N12 Mn1 120.8(2) 4_566
C18 N19 C20 119.8(3) .
C18 N19 Mn1 125.4(2) .
C20 N19 Mn1 114.5(2) .
C221 N22 C21 109.6(3) .
C221 N22 C222 107.8(3) .
C21 N22 C222 109.3(3) .
C221 N22 Mn1 112.2(2) .
C21 N22 Mn1 105.34(19) .
C222 N22 Mn1 112.56(19) .
C38 N39 C40 121.0(3) .
C38 N39 Mn2 126.4(2) .
C40 N39 Mn2 112.6(2) .
C422 N42 C41 110.0(3) .
C422 N42 C421 106.2(3) .
C41 N42 C421 108.6(2) .
C422 N42 Mn2 114.3(2) .
C41 N42 Mn2 104.91(19) .
C421 N42 Mn2 112.7(2) .
O11 C12 C13 118.6(3) .
O11 C12 C17 123.8(3) .
C13 C12 C17 117.7(3) .
C14 C13 C12 121.6(3) .
C14 C13 H13 119.2 .
C12 C13 H13 119.2 .
C13 C14 C15 121.6(3) .
C13 C14 H14 119.2 .
C15 C14 H14 119.2 .
C16 C15 C14 118.0(4) .
C16 C15 H15 121.0 .
C14 C15 H15 121.0 .
C15 C16 C17 122.2(3) .
C15 C16 H16 118.9 .
C17 C16 H16 118.9 .
C16 C17 C12 118.9(3) .
C16 C17 C18 118.8(3) .
C12 C17 C18 122.3(3) .
N19 C18 C17 126.3(3) .
N19 C18 H18 116.8 .
C17 C18 H18 116.8 .
N19 C20 C21 107.1(3) .
N19 C20 H20A 110.3 .
C21 C20 H20A 110.3 .
N19 C20 H20B 110.3 .
C21 C20 H20B 110.3 .
H20A C20 H20B 108.5 .
N22 C21 C20 110.3(3) .
N22 C21 H21A 109.6 .
C20 C21 H21A 109.6 .
N22 C21 H21B 109.6 .
C20 C21 H21B 109.6 .
H21A C21 H21B 108.1 .
O31 C32 C33 117.9(3) .
O31 C32 C37 124.4(3) .
C33 C32 C37 117.7(3) .
C34 C33 C32 121.2(4) .
C34 C33 H33 119.4 .
C32 C33 H33 119.4 .
C33 C34 C35 121.2(4) .
C33 C34 H34 119.4 .
C35 C34 H34 119.4 .
C36 C35 C34 118.5(4) .
C36 C35 H35 120.8 .
C34 C35 H35 120.8 .
C35 C36 C37 122.1(4) .
C35 C36 H36 118.9 .
C37 C36 H36 118.9 .
C36 C37 C32 119.3(3) .
C36 C37 C38 118.3(3) .
C32 C37 C38 122.4(3) .
N39 C38 C37 125.3(3) .
N39 C38 H38 117.3 .
C37 C38 H38 117.3 .
N39 C40 C41 107.5(3) .
N39 C40 H40A 110.2 .
C41 C40 H40A 110.2 .
N39 C40 H40B 110.2 .
C41 C40 H40B 110.2 .
H40A C40 H40B 108.5 .
N42 C41 C40 110.1(2) .
N42 C41 H41A 109.6 .
C40 C41 H41A 109.6 .
N42 C41 H41B 109.6 .
C40 C41 H41B 109.6 .
H41A C41 H41B 108.2 .
N22 C221 H22D 109.5 .
N22 C221 H22E 109.5 .
H22D C221 H22E 109.5 .
N22 C221 H22F 109.5 .
H22D C221 H22F 109.5 .
H22E C221 H22F 109.5 .
N22 C222 H22A 109.5 .
N22 C222 H22B 109.5 .
H22A C222 H22B 109.5 .
N22 C222 H22C 109.5 .
H22A C222 H22C 109.5 .
H22B C222 H22C 109.5 .
N42 C421 H42D 109.5 .
N42 C421 H42E 109.5 .
H42D C421 H42E 109.5 .
N42 C421 H42F 109.5 .
H42D C421 H42F 109.5 .
H42E C421 H42F 109.5 .
N42 C422 H42A 109.5 .
N42 C422 H42B 109.5 .
H42A C422 H42B 109.5 .
N42 C422 H42C 109.5 .
H42A C422 H42C 109.5 .
H42B C422 H42C 109.5 .
C12 O11 Mn1 129.32(19) .
C32 O31 Mn2 129.2(2) .

loop_
_geom_bond_atom_site_label_1
_geom_bond_atom_site_label_2
_geom_bond_distance
_geom_bond_site_symmetry_2
Mn2 O31 1.883(2) .
Mn2 N4 1.945(3) .
Mn2 N39 1.980(3) .
Mn2 N42 2.110(3) .
Mn2 N1 2.275(3) .
Mn2 N10 2.277(3) .
Mn1 O11 1.878(2) .
Mn1 N7 1.941(3) .
Mn1 N19 1.991(3) .
Mn1 N22 2.113(3) .
Mn1 N3 2.280(3) .
Mn1 N12 2.297(3) 4_565
N1 N2 1.194(4) .
N2 N3 1.174(4) .
N4 N5 1.207(4) .
N5 N6 1.165(4) .
N7 N8 1.211(4) .
N8 N9 1.148(4) .
N10 N11 1.174(4) .
N11 N12 1.181(4) .
N12 Mn1 2.297(3) 4_566
N19 C18 1.274(4) .
N19 C20 1.476(4) .
N22 C221 1.484(4) .
N22 C21 1.488(4) .
N22 C222 1.491(4) .
N39 C38 1.281(4) .
N39 C40 1.471(4) .
N42 C422 1.480(4) .
N42 C41 1.494(4) .
N42 C421 1.499(4) .
C12 O11 1.312(4) .
C12 C13 1.402(4) .
C12 C17 1.415(4) .
C13 C14 1.364(4) .
C13 H13 0.9300 .
C14 C15 1.389(5) .
C14 H14 0.9300 .
C15 C16 1.369(5) .
C15 H15 0.9300 .
C16 C17 1.412(4) .
C16 H16 0.9300 .
C17 C18 1.433(4) .
C18 H18 0.9300 .
C20 C21 1.510(5) .
C20 H20A 0.9700 .
C20 H20B 0.9700 .
C21 H21A 0.9700 .
C21 H21B 0.9700 .
C32 O31 1.318(4) .
C32 C33 1.410(4) .
C32 C37 1.411(4) .
C33 C34 1.362(5) .
C33 H33 0.9300 .
C34 C35 1.388(5) .
C34 H34 0.9300 .
C35 C36 1.372(5) .
C35 H35 0.9300 .
C36 C37 1.393(4) .
C36 H36 0.9300 .
C37 C38 1.445(5) .
C38 H38 0.9300 .
C40 C41 1.508(4) .
C40 H40A 0.9700 .
C40 H40B 0.9700 .
C41 H41A 0.9700 .
C41 H41B 0.9700 .
C221 H22D 0.9600 .
C221 H22E 0.9600 .
C221 H22F 0.9600 .
C222 H22A 0.9600 .
C222 H22B 0.9600 .
C222 H22C 0.9600 .
C421 H42D 0.9600 .
C421 H42E 0.9600 .
C421 H42F 0.9600 .
C422 H42A 0.9600 .
C422 H42B 0.9600 .
C422 H42C 0.9600 .
